data_4132621
loop_
_publ_author_name
'Fan, Louie'
'Jupp, Andrew R.'
'Stephan, Douglas W.'

_publ_section_title
;
 Remote Stereochemistry of a Frustrated Lewis Pair Provides Thermal and
 Photochemical Control of Reactivity.
;
_journal_issue 26
_journal_name_full 'Journal of the American Chemical Society'
_journal_page_first 8119
_journal_page_last 8123
_journal_paper_doi 10.1021/jacs.8b05176
_journal_volume 140
_journal_year 2018
_chemical_formula_sum 'C19 H13 B F10 S'
_chemical_formula_weight 474.16
_space_group_crystal_system monoclinic
_space_group_IT_number 15
_space_group_name_Hall '-I 2ya'
_space_group_name_H-M_alt 'I 1 2/a 1'
_atom_sites_solution_hydrogens geom
_audit_creation_method SHELXL-2014/7
_cell_angle_alpha 90
_cell_angle_beta 117.285(7)
_cell_angle_gamma 90
_cell_formula_units_Z 8
_cell_length_a 19.669(6)
_cell_length_b 10.679(2)
_cell_length_c 20.378(4)
_cell_measurement_reflns_used 1514
_cell_measurement_temperature 150(2)
_cell_measurement_theta_max 21.36
_cell_measurement_theta_min 2.77
_cell_volume 3804.1(16)
_computing_structure_refinement 'SHELXL-2014/7 (Sheldrick, 2014)'
_computing_structure_solution 'SHELXS-97 (Sheldrick 2008)'
_diffrn_ambient_temperature 150(2)
_diffrn_measured_fraction_theta_full 0.994
_diffrn_measured_fraction_theta_max 0.994
_diffrn_measurement_device_type 'Bruker APEX-II CCD'
_diffrn_radiation_type MoK\a
_diffrn_radiation_wavelength 0.71073
_diffrn_reflns_av_R_equivalents 0.0746
_diffrn_reflns_av_unetI/netI 0.0697
_diffrn_reflns_Laue_measured_fraction_full 0.994
_diffrn_reflns_Laue_measured_fraction_max 0.994
_diffrn_reflns_limit_h_max 23
_diffrn_reflns_limit_h_min -23
_diffrn_reflns_limit_k_max 12
_diffrn_reflns_limit_k_min -12
_diffrn_reflns_limit_l_max 22
_diffrn_reflns_limit_l_min -24
_diffrn_reflns_number 14112
_diffrn_reflns_point_group_measured_fraction_full 0.994
_diffrn_reflns_point_group_measured_fraction_max 0.994
_diffrn_reflns_theta_full 25.123
_diffrn_reflns_theta_max 25.123
_diffrn_reflns_theta_min 2.214
_exptl_absorpt_coefficient_mu 0.269
_exptl_absorpt_correction_T_max .7452
_exptl_absorpt_correction_T_min .6995
_exptl_absorpt_correction_type multi-scan
_exptl_absorpt_process_details sadabs
_exptl_crystal_colour colourless
_exptl_crystal_density_diffrn 1.656
_exptl_crystal_description shard
_exptl_crystal_F_000 1904
_exptl_crystal_size_max 0.090
_exptl_crystal_size_mid 0.090
_exptl_crystal_size_min 0.080
_refine_diff_density_max 0.430
_refine_diff_density_min -0.361
_refine_diff_density_rms 0.065
_refine_ls_extinction_method none
_refine_ls_goodness_of_fit_ref 1.021
_refine_ls_hydrogen_treatment constr
_refine_ls_matrix_type full
_refine_ls_number_parameters 280
_refine_ls_number_reflns 3368
_refine_ls_number_restraints 0
_refine_ls_restrained_S_all 1.021
_refine_ls_R_factor_all 0.0876
_refine_ls_R_factor_gt 0.0473
_refine_ls_shift/su_max 0.001
_refine_ls_shift/su_mean 0.000
_refine_ls_structure_factor_coef Fsqd
_refine_ls_weighting_details 'w=1/[\s^2^(Fo^2^)+(0.0445P)^2^+3.5509P] where P=(Fo^2^+2Fc^2^)/3'
_refine_ls_weighting_scheme calc
_refine_ls_wR_factor_gt 0.0969
_refine_ls_wR_factor_ref 0.1110
_reflns_Friedel_coverage 0.000
_reflns_number_gt 2220
_reflns_number_total 3368
_reflns_threshold_expression 'I > 2\s(I)'
_cod_data_source_file ja8b05176_si_007.cif
_cod_data_source_block LF033_new_a
_cod_original_cell_volume 3804.2(16)
_cod_original_sg_symbol_H-M 'I 2/a'
_cod_database_code 4132621
_shelx_shelxl_version_number 2014/7
_shelx_space_group_comment
;
The symmetry employed for this shelxl refinement is uniquely defined
by the following loop, which should always be used as a source of
symmetry information in preference to the above space-group names.
They are only intended as comments.
;
_shelx_estimated_absorpt_t_min 0.976
_shelx_estimated_absorpt_t_max 0.979

loop_
_space_group_symop_operation_xyz
'x, y, z'
'-x+1/2, y, -z'
'x+1/2, y+1/2, z+1/2'
'-x+1, y+1/2, -z+1/2'
'-x, -y, -z'
'x-1/2, -y, z'
'-x+1/2, -y+1/2, -z+1/2'
'x, -y+1/2, z+1/2'

loop_
_atom_site_label
_atom_site_type_symbol
_atom_site_fract_x
_atom_site_fract_y
_atom_site_fract_z
_atom_site_U_iso_or_equiv
_atom_site_adp_type
_atom_site_occupancy
_atom_site_site_symmetry_order
_atom_site_calc_flag
_atom_site_refinement_flags_posn
_atom_site_refinement_flags_adp
S1 S 0.56361(4) 0.98889(7) 0.59530(4) 0.0177(2) Uani 1 1 d . .
F10 F 0.57781(10) 0.99130(16) 0.40237(10) 0.0273(5) Uani 1 1 d . .
F1 F 0.34787(11) 0.78245(19) 0.49437(10) 0.0314(5) Uani 1 1 d . .
F6 F 0.53308(11) 0.59509(16) 0.47924(11) 0.0315(5) Uani 1 1 d . .
F5 F 0.43019(11) 0.73863(19) 0.30986(10) 0.0325(5) Uani 1 1 d . .
F9 F 0.69031(11) 0.89465(19) 0.38293(11) 0.0355(5) Uani 1 1 d . .
F7 F 0.64700(12) 0.50085(19) 0.46061(12) 0.0407(6) Uani 1 1 d . .
F4 F 0.30964(12) 0.5984(2) 0.23187(11) 0.0443(6) Uani 1 1 d . .
F8 F 0.72644(11) 0.6474(2) 0.40870(11) 0.0393(6) Uani 1 1 d . .
F3 F 0.20493(12) 0.5498(2) 0.28116(12) 0.0504(7) Uani 1 1 d . .
F2 F 0.22599(12) 0.6473(2) 0.41250(12) 0.0469(6) Uani 1 1 d . .
C13 C 0.54764(17) 0.7988(3) 0.44108(17) 0.0169(7) Uani 1 1 d . .
C1 C 0.50871(17) 0.8546(3) 0.54550(17) 0.0156(7) Uani 1 1 d . .
C18 C 0.59154(18) 0.8679(3) 0.41659(17) 0.0198(7) Uani 1 1 d . .
C17 C 0.65107(18) 0.8198(3) 0.40656(18) 0.0237(8) Uani 1 1 d . .
C7 C 0.39978(18) 0.7617(3) 0.40979(18) 0.0194(7) Uani 1 1 d . .
C16 C 0.66936(18) 0.6950(3) 0.41972(19) 0.0264(8) Uani 1 1 d . .
C8 C 0.34337(18) 0.7357(3) 0.43073(18) 0.0211(8) Uani 1 1 d . .
C14 C 0.57064(18) 0.6746(3) 0.45516(18) 0.0205(8) Uani 1 1 d . .
C11 C 0.32049(19) 0.6416(3) 0.29829(19) 0.0270(8) Uani 1 1 d . .
C12 C 0.38379(19) 0.7138(3) 0.34062(18) 0.0233(8) Uani 1 1 d . .
C2 C 0.50815(18) 0.7580(3) 0.58679(18) 0.0204(8) Uani 1 1 d . .
H00A H 0.4772 0.6907 0.5581 0.025 Uiso 1 1 calc R U
C10 C 0.2680(2) 0.6173(3) 0.3227(2) 0.0310(9) Uani 1 1 d . .
C9 C 0.27887(19) 0.6659(3) 0.3890(2) 0.0291(9) Uani 1 1 d . .
C15 C 0.62930(19) 0.6227(3) 0.44527(19) 0.0262(8) Uani 1 1 d . .
C3 C 0.5463(2) 0.7306(3) 0.67044(19) 0.0278(8) Uani 1 1 d . .
C19 C 0.65130(17) 0.9693(3) 0.58800(19) 0.0234(8) Uani 1 1 d . .
H00B H 0.6863 1.0383 0.6136 0.035 Uiso 1 1 calc R U
H00C H 0.6753 0.8896 0.6106 0.035 Uiso 1 1 calc R U
H00D H 0.6397 0.9694 0.5358 0.035 Uiso 1 1 calc R U
B1 B 0.4772(2) 0.8471(3) 0.4570(2) 0.0178(8) Uani 1 1 d . .
C4 C 0.5242(2) 0.8243(4) 0.7141(2) 0.0420(11) Uani 1 1 d . .
H00E H 0.5404 0.9085 0.7082 0.063 Uiso 1 1 calc R U
H00F H 0.4686 0.8231 0.6957 0.063 Uiso 1 1 calc R U
H00G H 0.5494 0.8013 0.7665 0.063 Uiso 1 1 calc R U
C5 C 0.6333(2) 0.7294(4) 0.7012(2) 0.0432(11) Uani 1 1 d . .
H00H H 0.6508 0.8123 0.6949 0.065 Uiso 1 1 calc R U
H00I H 0.6570 0.7081 0.7538 0.065 Uiso 1 1 calc R U
H00J H 0.6478 0.6670 0.6746 0.065 Uiso 1 1 calc R U
C6 C 0.5204(3) 0.6011(4) 0.6808(2) 0.0487(12) Uani 1 1 d . .
H00K H 0.4647 0.6004 0.6613 0.073 Uiso 1 1 calc R U
H00L H 0.5353 0.5391 0.6543 0.073 Uiso 1 1 calc R U
H00M H 0.5446 0.5802 0.7335 0.073 Uiso 1 1 calc R U

loop_
_atom_site_aniso_label
_atom_site_aniso_U_11
_atom_site_aniso_U_22
_atom_site_aniso_U_33
_atom_site_aniso_U_23
_atom_site_aniso_U_13
_atom_site_aniso_U_12
S1 0.0170(4) 0.0179(4) 0.0179(4) -0.0025(4) 0.0076(3) -0.0018(4)
F10 0.0286(11) 0.0213(11) 0.0386(12) 0.0038(9) 0.0211(9) 0.0000(9)
F1 0.0282(12) 0.0436(13) 0.0295(12) -0.0040(10) 0.0195(10) -0.0072(9)
F6 0.0406(13) 0.0168(10) 0.0443(14) 0.0029(9) 0.0258(11) -0.0007(9)
F5 0.0282(11) 0.0484(13) 0.0230(12) -0.0104(10) 0.0136(9) -0.0058(10)
F9 0.0292(12) 0.0454(13) 0.0420(13) 0.0013(11) 0.0251(10) -0.0035(10)
F7 0.0448(13) 0.0255(12) 0.0552(15) 0.0020(11) 0.0258(11) 0.0151(10)
F4 0.0403(13) 0.0463(14) 0.0301(13) -0.0196(11) 0.0020(10) -0.0042(11)
F8 0.0299(12) 0.0491(14) 0.0443(14) -0.0055(11) 0.0216(11) 0.0116(10)
F3 0.0345(13) 0.0468(14) 0.0470(15) -0.0077(12) -0.0011(11) -0.0260(11)
F2 0.0315(13) 0.0601(16) 0.0515(15) 0.0057(12) 0.0211(12) -0.0183(11)
C13 0.0160(18) 0.0197(18) 0.0119(17) -0.0074(14) 0.0037(14) -0.0042(14)
C1 0.0140(17) 0.0163(17) 0.0169(18) -0.0057(14) 0.0075(14) -0.0024(13)
C18 0.0214(19) 0.0177(18) 0.0182(19) -0.0006(14) 0.0074(15) 0.0008(14)
C17 0.0175(18) 0.035(2) 0.021(2) -0.0042(16) 0.0113(16) -0.0062(16)
C7 0.0185(18) 0.0165(17) 0.0221(19) -0.0004(15) 0.0084(15) 0.0014(14)
C16 0.0155(19) 0.040(2) 0.024(2) -0.0061(17) 0.0088(16) 0.0064(16)
C8 0.0233(19) 0.0196(18) 0.020(2) -0.0003(15) 0.0093(15) -0.0040(15)
C14 0.0210(18) 0.0211(18) 0.0194(19) -0.0014(15) 0.0093(15) -0.0029(15)
C11 0.028(2) 0.0222(19) 0.020(2) -0.0072(16) 0.0013(16) -0.0029(16)
C12 0.0247(19) 0.0218(19) 0.022(2) -0.0005(15) 0.0100(16) -0.0003(15)
C2 0.0200(19) 0.0198(18) 0.0211(19) -0.0050(15) 0.0090(15) -0.0018(14)
C10 0.024(2) 0.0194(19) 0.035(2) -0.0012(17) 0.0006(17) -0.0093(16)
C9 0.021(2) 0.029(2) 0.035(2) 0.0076(18) 0.0112(17) -0.0091(16)
C15 0.029(2) 0.0192(19) 0.028(2) -0.0068(16) 0.0109(17) 0.0055(16)
C3 0.035(2) 0.027(2) 0.021(2) 0.0018(16) 0.0112(17) -0.0006(16)
C19 0.0142(17) 0.026(2) 0.027(2) -0.0055(15) 0.0075(15) -0.0015(14)
B1 0.019(2) 0.0168(19) 0.019(2) 0.0012(16) 0.0102(17) -0.0013(16)
C4 0.062(3) 0.042(3) 0.026(2) 0.0046(19) 0.024(2) 0.007(2)
C5 0.041(3) 0.050(3) 0.033(3) 0.011(2) 0.012(2) 0.006(2)
C6 0.072(3) 0.034(2) 0.030(2) 0.0069(19) 0.014(2) -0.013(2)

loop_
_atom_type_symbol
_atom_type_description
_atom_type_scat_dispersion_real
_atom_type_scat_dispersion_imag
_atom_type_scat_source
C C 0.0033 0.0016 'International Tables Vol C Tables 4.2.6.8 and 6.1.1.4'
H H 0.0000 0.0000 'International Tables Vol C Tables 4.2.6.8 and 6.1.1.4'
B B 0.0013 0.0007 'International Tables Vol C Tables 4.2.6.8 and 6.1.1.4'
F F 0.0171 0.0103 'International Tables Vol C Tables 4.2.6.8 and 6.1.1.4'
S S 0.1246 0.1234 'International Tables Vol C Tables 4.2.6.8 and 6.1.1.4'

loop_
_geom_angle_atom_site_label_1
_geom_angle_atom_site_label_2
_geom_angle_atom_site_label_3
_geom_angle
_geom_angle_site_symmetry_3
C1 S1 C19 102.09(14) .
C1 S1 B1 113.76(15) 5_676
C19 S1 B1 102.74(15) 5_676
C14 C13 C18 112.6(3) .
C14 C13 B1 118.9(3) .
C18 C13 B1 128.5(3) .
C2 C1 B1 123.7(3) .
C2 C1 S1 115.9(2) .
B1 C1 S1 119.4(2) .
F10 C18 C17 115.6(3) .
F10 C18 C13 119.9(3) .
C17 C18 C13 124.5(3) .
F9 C17 C16 120.3(3) .
F9 C17 C18 119.9(3) .
C16 C17 C18 119.8(3) .
C8 C7 C12 113.3(3) .
C8 C7 B1 125.8(3) .
C12 C7 B1 120.8(3) .
F8 C16 C15 121.5(3) .
F8 C16 C17 119.9(3) .
C15 C16 C17 118.5(3) .
F1 C8 C9 115.4(3) .
F1 C8 C7 120.7(3) .
C9 C8 C7 123.9(3) .
F6 C14 C15 115.6(3) .
F6 C14 C13 119.5(3) .
C15 C14 C13 124.8(3) .
F4 C11 C10 120.2(3) .
F4 C11 C12 120.0(3) .
C10 C11 C12 119.7(3) .
F5 C12 C11 115.3(3) .
F5 C12 C7 120.7(3) .
C11 C12 C7 123.9(3) .
C1 C2 C3 134.6(3) .
C1 C2 H00A 112.7 .
C3 C2 H00A 112.7 .
F3 C10 C11 120.4(3) .
F3 C10 C9 120.4(3) .
C11 C10 C9 119.2(3) .
F2 C9 C10 120.0(3) .
F2 C9 C8 120.2(3) .
C10 C9 C8 119.8(3) .
F7 C15 C16 120.1(3) .
F7 C15 C14 120.1(3) .
C16 C15 C14 119.8(3) .
C6 C3 C5 108.6(3) .
C6 C3 C4 108.1(3) .
C5 C3 C4 109.3(3) .
C6 C3 C2 107.5(3) .
C5 C3 C2 110.0(3) .
C4 C3 C2 113.3(3) .
S1 C19 H00B 109.5 .
S1 C19 H00C 109.5 .
H00B C19 H00C 109.5 .
S1 C19 H00D 109.5 .
H00B C19 H00D 109.5 .
H00C C19 H00D 109.5 .
C1 B1 C13 108.0(3) .
C1 B1 C7 117.1(3) .
C13 B1 C7 110.3(3) .
C1 B1 S1 113.7(2) 5_676
C13 B1 S1 109.6(2) 5_676
C7 B1 S1 97.7(2) 5_676
C3 C4 H00E 109.5 .
C3 C4 H00F 109.5 .
H00E C4 H00F 109.5 .
C3 C4 H00G 109.5 .
H00E C4 H00G 109.5 .
H00F C4 H00G 109.5 .
C3 C5 H00H 109.5 .
C3 C5 H00I 109.5 .
H00H C5 H00I 109.5 .
C3 C5 H00J 109.5 .
H00H C5 H00J 109.5 .
H00I C5 H00J 109.5 .
C3 C6 H00K 109.5 .
C3 C6 H00L 109.5 .
H00K C6 H00L 109.5 .
C3 C6 H00M 109.5 .
H00K C6 H00M 109.5 .
H00L C6 H00M 109.5 .

loop_
_geom_bond_atom_site_label_1
_geom_bond_atom_site_label_2
_geom_bond_distance
_geom_bond_site_symmetry_2
S1 C1 1.802(3) .
S1 C19 1.810(3) .
S1 B1 2.015(4) 5_676
F10 C18 1.350(3) .
F1 C8 1.354(4) .
F6 C14 1.357(3) .
F5 C12 1.349(4) .
F9 C17 1.344(4) .
F7 C15 1.346(4) .
F4 C11 1.351(4) .
F8 C16 1.342(3) .
F3 C10 1.347(4) .
F2 C9 1.345(4) .
C13 C14 1.388(4) .
C13 C18 1.391(4) .
C13 B1 1.644(5) .
C1 C2 1.335(4) .
C1 B1 1.619(5) .
C18 C17 1.377(4) .
C17 C16 1.375(5) .
C7 C8 1.387(4) .
C7 C12 1.393(4) .
C7 B1 1.653(5) .
C16 C15 1.366(5) .
C8 C9 1.378(5) .
C14 C15 1.376(4) .
C11 C10 1.361(5) .
C11 C12 1.380(5) .
C2 C3 1.543(5) .
C2 H00A 0.9500 .
C10 C9 1.368(5) .
C3 C6 1.522(5) .
C3 C5 1.528(5) .
C3 C4 1.529(5) .
C19 H00B 0.9800 .
C19 H00C 0.9800 .
C19 H00D 0.9800 .
B1 S1 2.015(4) 5_676
C4 H00E 0.9800 .
C4 H00F 0.9800 .
C4 H00G 0.9800 .
C5 H00H 0.9800 .
C5 H00I 0.9800 .
C5 H00J 0.9800 .
C6 H00K 0.9800 .
C6 H00L 0.9800 .
C6 H00M 0.9800 .
